data_4342246
loop_
_publ_author_name
'Kosaka, Wataru'
'Morita, Takaumi'
'Yokoyama, Taiga'
'Zhang, Jun'
'Miyasaka, Hitoshi'

_publ_section_title
;
 Fully Electron-Transferred Donor/Acceptor Layered Frameworks with
 TCNQ(2-).
;
_journal_issue 4
_journal_name_full 'Inorganic chemistry'
_journal_page_first 1518
_journal_page_last 1527
_journal_paper_doi 10.1021/ic502513p
_journal_volume 54
_journal_year 2015
_chemical_formula_moiety 'C40 H44 B F4 O10 Ru2'
_chemical_formula_sum 'C40 H44 B F4 O10 Ru2'
_chemical_formula_weight 973.73
_space_group_crystal_system monoclinic
_space_group_IT_number 15
_space_group_name_Hall '-C 2yc'
_space_group_name_H-M_alt 'C 1 2/c 1'
_symmetry_space_group_name_Hall '-C 2yc'
_symmetry_space_group_name_H-M 'C 1 2/c 1'
_atom_sites_solution_hydrogens geom
_atom_sites_solution_primary direct
_atom_sites_solution_secondary difmap
_cell_angle_alpha 90.0000
_cell_angle_beta 103.691(3)
_cell_angle_gamma 90.0000
_cell_formula_units_Z 8
_cell_length_a 43.973(9)
_cell_length_b 8.4172(16)
_cell_length_c 22.323(5)
_cell_measurement_reflns_used 11712
_cell_measurement_temperature 103
_cell_measurement_theta_max 27.49
_cell_measurement_theta_min 3.01
_cell_volume 8028(3)
_computing_cell_refinement CrystalClear
_computing_data_collection 'CrystalClear (Rigaku Inc., 2008)'
_computing_data_reduction CrystalClear
_computing_molecular_graphics 'CrystalStructure 4.1'
_computing_publication_material 'CrystalStructure 4.1 (Rigaku, 2014)'
_computing_structure_refinement 'SHELXL2013 (Sheldrick, 2008)'
_computing_structure_solution 'SHELXS97 (Sheldrick, 2008)'
_diffrn_ambient_temperature 103
_diffrn_detector_area_resol_mean 7.314
_diffrn_measured_fraction_theta_full 0.981
_diffrn_measured_fraction_theta_max 0.985
_diffrn_measurement_device_type 'Rigaku Saturn70'
_diffrn_measurement_method \w
_diffrn_radiation_type 'Mo K\a'
_diffrn_radiation_wavelength 0.71075
_diffrn_reflns_av_R_equivalents 0.0278
_diffrn_reflns_Laue_measured_fraction_full 0.981
_diffrn_reflns_Laue_measured_fraction_max 0.985
_diffrn_reflns_limit_h_max 54
_diffrn_reflns_limit_h_min -56
_diffrn_reflns_limit_k_max 10
_diffrn_reflns_limit_k_min -10
_diffrn_reflns_limit_l_max 28
_diffrn_reflns_limit_l_min -28
_diffrn_reflns_number 29775
_diffrn_reflns_point_group_measured_fraction_full 0.981
_diffrn_reflns_point_group_measured_fraction_max 0.985
_diffrn_reflns_theta_full 25.242
_diffrn_reflns_theta_max 27.476
_diffrn_reflns_theta_min 4.150
_diffrn_standards_number 0
_exptl_absorpt_coefficient_mu 0.828
_exptl_absorpt_correction_T_max 0.898
_exptl_absorpt_correction_T_min 0.747
_exptl_absorpt_correction_type multi-scan
_exptl_absorpt_process_details 'REQAB (Rigaku, 1998)'
_exptl_crystal_colour orange
_exptl_crystal_density_diffrn 1.611
_exptl_crystal_density_method 'not measured'
_exptl_crystal_description block
_exptl_crystal_F_000 3944.00
_exptl_crystal_size_max 0.260
_exptl_crystal_size_mid 0.140
_exptl_crystal_size_min 0.130
_refine_diff_density_max 1.45
_refine_diff_density_min -0.94
_refine_ls_extinction_method none
_refine_ls_goodness_of_fit_ref 1.051
_refine_ls_hydrogen_treatment constr
_refine_ls_number_parameters 532
_refine_ls_number_reflns 9041
_refine_ls_number_restraints 0
_refine_ls_R_factor_all 0.0582
_refine_ls_R_factor_gt 0.0516
_refine_ls_shift/su_max 0.004
_refine_ls_structure_factor_coef Fsqd
_refine_ls_weighting_details 'w = 1/[\s^2^(Fo^2^)+(0.0637P)^2^+53.0036P] where P=(Fo^2^+2Fc^2^)/3'
_refine_ls_weighting_scheme calc
_refine_ls_wR_factor_gt 0.1285
_refine_ls_wR_factor_ref 0.1340
_reflns_number_gt 7810
_reflns_number_total 9041
_reflns_threshold_expression F^2^>2.0\s(F^2^)
_cod_data_source_file ic502513p_si_010.cif
_cod_data_source_block '_100225'
_cod_depositor_comments 'Adding full bibliography for 4342238--4342248.cif.'
_cod_database_code 4342246
_shelxl_res_file
;
TITL _100225
CELL  0.71075 43.97340 8.41720 22.32250 90.00000 103.69080 90.00000
ZERR  8 0.00890 0.00160 0.00460 0.00000 0.00310 0.00000
LATT 7
SYMM    -X,    +Y, .50-Z
SFAC C H O RU B F
UNIT 320 352 80 16 8 32
L.S. 20
FMAP 2
PLAN -25
WPDB -2
HTAB
BOND $H
CONF
LIST 4
TEMP -170.0
ACTA
SIZE 0.260 0.140 0.130
WGHT    0.063700   53.003597
FVAR       2.16576
RU1   4    0.506708    0.388392    0.528101    11.00000    0.02678    0.02104 =
         0.02397   -0.00094    0.00247   -0.00192
RU2   4    0.262858    0.141576    0.523484    11.00000    0.02257    0.02594 =
         0.01694    0.00051    0.00175    0.00186
F1    6    0.382714    0.259801    0.805735    11.00000    0.14811    0.11554 =
         0.09145   -0.05167   -0.02142    0.02890
F2    6    0.341293    0.157880    0.746767    11.00000    0.06237    0.08231 =
         0.20307    0.06018    0.03273    0.01081
F3    6    0.363113    0.373110    0.714650    11.00000    0.07830    0.05566 =
         0.10727    0.01187    0.04612    0.00779
F4    6    0.386659    0.130236    0.720799    11.00000    0.14566    0.08247 =
         0.10226    0.00474    0.07947    0.05073
O1    3    0.483375    0.468356    0.590057    11.00000    0.03142    0.02797 =
         0.02711    0.00180    0.00481   -0.00074
O2    3    0.470111    0.689538    0.534353    11.00000    0.03250    0.02350 =
         0.02740   -0.00058    0.00693    0.00159
O3    3    0.466849    0.282661    0.481237    11.00000    0.02950    0.02266 =
         0.03369   -0.00004    0.00278   -0.00413
O4    3    0.454039    0.503705    0.426277    11.00000    0.02952    0.02448 =
         0.03041    0.00074   -0.00078   -0.00093
O5    3    0.521964    0.175275    0.589906    11.00000    0.04750    0.02487 =
         0.03320    0.00491   -0.00310   -0.00730
O6    3    0.303448    0.232089    0.511660    11.00000    0.02536    0.03017 =
         0.02447    0.00111    0.00233    0.00151
O7    3    0.278131    0.447113    0.465712    11.00000    0.02926    0.02794 =
         0.02338    0.00175    0.00312   -0.00167
O8    3    0.256482    0.032622    0.440751    11.00000    0.03207    0.02781 =
         0.02008   -0.00115    0.00499    0.00340
O9    3    0.230709    0.245789    0.394678    11.00000    0.02827    0.02913 =
         0.01897   -0.00055    0.00224    0.00203
O10   3    0.288166   -0.073500    0.570491    11.00000    0.04209    0.03119 =
         0.02490    0.00444    0.00264    0.01415
C1    1    0.469153    0.601840    0.580761    11.00000    0.02648    0.02948 =
         0.02638    0.00078    0.00262   -0.00279
C2    1    0.450423    0.656342    0.623713    11.00000    0.03101    0.03801 =
         0.02802   -0.00066    0.00480    0.00225
C3    1    0.442839    0.557353    0.668970    11.00000    0.05028    0.04900 =
         0.03414    0.00515    0.01372    0.00490
C4    1    0.452424    0.386644    0.679295    11.00000    0.07937    0.05692 =
         0.05193    0.02031    0.03434    0.01612
AFIX  33
H4A   2    0.444346    0.343555    0.713269    11.00000   -1.20000
H4B   2    0.443876    0.325655    0.641682    11.00000   -1.20000
H4C   2    0.475315    0.379180    0.689681    11.00000   -1.20000
AFIX   0
C5    1    0.423563    0.623527    0.704710    11.00000    0.05870    0.06247 =
         0.04217    0.00856    0.02351    0.00955
AFIX  43
H5    2    0.417341    0.559029    0.734640    11.00000   -1.20000
AFIX   0
C6    1    0.413355    0.780373    0.697544    11.00000    0.04769    0.05842 =
         0.04233   -0.00694    0.01740    0.00516
AFIX  43
H6    2    0.401496    0.823051    0.724216    11.00000   -1.20000
AFIX   0
C7    1    0.420296    0.873674    0.652267    11.00000    0.04682    0.03735 =
         0.05309   -0.00575    0.01785    0.00454
AFIX  43
H7    2    0.412839    0.979843    0.646598    11.00000   -1.20000
AFIX   0
C8    1    0.438369    0.810858    0.614831    11.00000    0.04126    0.03368 =
         0.03868   -0.00122    0.01363   -0.00105
AFIX  43
H8    2    0.442659    0.873918    0.582504    11.00000   -1.20000
AFIX   0
C9    1    0.448065    0.361401    0.439268    11.00000    0.02872    0.02708 =
         0.02811   -0.00053    0.00670   -0.00310
C10   1    0.418841    0.289719    0.403420    11.00000    0.03604    0.02896 =
         0.03133   -0.00208    0.00379   -0.00336
C11   1    0.406572    0.146141    0.419930    11.00000    0.03545    0.03538 =
         0.04228   -0.00048    0.00315   -0.00531
C12   1    0.421447    0.051025    0.477061    11.00000    0.04579    0.03793 =
         0.05886    0.01294   -0.00011   -0.01331
AFIX  33
H12A  2    0.440705    0.103824    0.499168    11.00000   -1.20000
H12B  2    0.406832    0.043805    0.503974    11.00000   -1.20000
H12C  2    0.426414   -0.056013    0.464955    11.00000   -1.20000
AFIX   0
C13   1    0.378937    0.092057    0.381816    11.00000    0.04204    0.04240 =
         0.05282    0.00335    0.00076   -0.01491
AFIX  43
H13   2    0.370333   -0.005160    0.391813    11.00000   -1.20000
AFIX   0
C14   1    0.363317    0.173807    0.329722    11.00000    0.04096    0.04843 =
         0.04416   -0.00409   -0.00254   -0.01527
AFIX  43
H14   2    0.344527    0.132149    0.304495    11.00000   -1.20000
AFIX   0
C15   1    0.375393    0.318192    0.314487    11.00000    0.04589    0.04339 =
         0.03010   -0.00222   -0.00152   -0.00767
AFIX  43
H15   2    0.364858    0.375881    0.279056    11.00000   -1.20000
AFIX   0
C16   1    0.402741    0.375226    0.351598    11.00000    0.03730    0.03363 =
         0.02926   -0.00157    0.00341   -0.00426
AFIX  43
H16   2    0.410866    0.474107    0.342001    11.00000   -1.20000
AFIX   0
C17   1    0.500289    0.051829    0.596945    11.00000    0.05952    0.03946 =
         0.04154    0.01334   -0.00526   -0.01891
C18   1    0.510777    0.012397    0.667471    10.50000    0.06211    0.05862 =
         0.04003    0.01696    0.00264   -0.00549
C19   1    0.545884    0.043693    0.681230    10.50000    0.04362    0.03794 =
         0.03440    0.01171    0.00007   -0.00860
C20   1    0.517451   -0.048365    0.651144    10.50000    0.06889    0.03274 =
         0.03440    0.00180   -0.00375   -0.01009
C21   1    0.532759    0.081371    0.693954    10.50000    0.05228    0.05742 =
         0.03420    0.00713   -0.00037   -0.00924
C22   1    0.546168    0.193312    0.647630    11.00000    0.06968    0.05345 =
         0.05309    0.02282   -0.02681   -0.02359
C23   1    0.303330    0.367150    0.486615    11.00000    0.02536    0.03246 =
         0.01778   -0.00287    0.00293    0.00331
C24   1    0.333331    0.439816    0.481004    11.00000    0.02910    0.03315 =
         0.02551   -0.00603    0.00611   -0.00151
C25   1    0.362151    0.397635    0.520328    11.00000    0.03024    0.04547 =
         0.03777   -0.00292    0.00334   -0.00408
C26   1    0.366146    0.271638    0.569714    11.00000    0.03432    0.07763 =
         0.06338    0.02237   -0.01036   -0.00208
AFIX  33
H26A  2    0.345748    0.224481    0.569535    11.00000   -1.20000
H26B  2    0.380329    0.188896    0.561595    11.00000   -1.20000
H26C  2    0.374953    0.319751    0.610071    11.00000   -1.20000
AFIX   0
C27   1    0.388463    0.480756    0.512425    11.00000    0.03040    0.04929 =
         0.05976   -0.00346    0.00677   -0.00300
AFIX  43
H27   2    0.408342    0.455609    0.538236    11.00000   -1.20000
AFIX   0
C28   1    0.386586    0.598075    0.468451    11.00000    0.03293    0.04082 =
         0.07062   -0.00528    0.01945   -0.00731
AFIX  43
H28   2    0.404916    0.654140    0.465445    11.00000   -1.20000
AFIX   0
C29   1    0.358254    0.634471    0.428818    11.00000    0.04354    0.03624 =
         0.04864    0.00278    0.01877   -0.00335
AFIX  43
H29   2    0.357081    0.710934    0.397048    11.00000   -1.20000
AFIX   0
C30   1    0.331593    0.557319    0.436300    11.00000    0.03646    0.03423 =
         0.03281   -0.00126    0.00970   -0.00324
AFIX  43
H30   2    0.311825    0.584849    0.410595    11.00000   -1.20000
AFIX   0
C31   1    0.242030    0.107027    0.392858    11.00000    0.02309    0.02979 =
         0.02010   -0.00150    0.00355   -0.00034
C32   1    0.237980    0.031775    0.331254    11.00000    0.03524    0.02902 =
         0.01984   -0.00123    0.00312   -0.00146
C33   1    0.262449   -0.046886    0.314169    11.00000    0.04462    0.03530 =
         0.02885   -0.00019    0.00970    0.00301
C34   1    0.294447   -0.068042    0.356646    11.00000    0.04695    0.06404 =
         0.04096    0.00485    0.01445    0.02223
AFIX  33
H34A  2    0.307926   -0.126647    0.335117    11.00000   -1.20000
H34B  2    0.303653    0.036382    0.369094    11.00000   -1.20000
H34C  2    0.292535   -0.127595    0.393300    11.00000   -1.20000
AFIX   0
C35   1    0.257177   -0.104778    0.253613    11.00000    0.06485    0.04511 =
         0.03185   -0.00526    0.01734    0.01078
AFIX  43
H35   2    0.273655   -0.156074    0.240263    11.00000   -1.20000
AFIX   0
C36   1    0.228228   -0.087828    0.213233    11.00000    0.07490    0.05212 =
         0.02598   -0.00953    0.00979    0.00389
AFIX  43
H36   2    0.224942   -0.128982    0.172575    11.00000   -1.20000
AFIX   0
C37   1    0.204100   -0.012064    0.231193    11.00000    0.04838    0.06122 =
         0.02717   -0.00753    0.00037   -0.00745
AFIX  43
H37   2    0.184143   -0.002921    0.203440    11.00000   -1.20000
AFIX   0
C38   1    0.209187    0.050932    0.290269    11.00000    0.03657    0.04796 =
         0.02727   -0.00393    0.00377    0.00048
AFIX  43
H38   2    0.192926    0.107100    0.302535    11.00000   -1.20000
AFIX   0
C39   1    0.307466   -0.174019    0.542667    11.00000    0.06476    0.05483 =
         0.04257    0.00253    0.01263    0.02542
AFIX  23
H39A  2    0.322368   -0.109449    0.525938    11.00000   -1.20000
H39B  2    0.294397   -0.236931    0.508671    11.00000   -1.20000
AFIX   0
C40   1    0.324894   -0.282497    0.593508    11.00000    0.05810    0.04829 =
         0.04457    0.00059    0.00033    0.02165
AFIX  23
H40A  2    0.313587   -0.384037    0.593948    11.00000   -1.20000
H40B  2    0.346301   -0.305106    0.588807    11.00000   -1.20000
AFIX   0
C41   1    0.325699   -0.187405    0.650941    11.00000    0.06121    0.04715 =
         0.04081   -0.00212   -0.01288    0.01393
AFIX  23
H41A  2    0.327727   -0.257365    0.687325    11.00000   -1.20000
H41B  2    0.343193   -0.110276    0.658882    11.00000   -1.20000
AFIX   0
C42   1    0.294894   -0.104979    0.635977    11.00000    0.08961    0.05612 =
         0.03162    0.00961    0.01747    0.02007
AFIX  23
H42A  2    0.278484   -0.173307    0.646120    11.00000   -1.20000
H42B  2    0.295983   -0.004553    0.659475    11.00000   -1.20000
AFIX   0
B1    5    0.369124    0.230602    0.746455    11.00000    0.04851    0.04771 =
         0.05256   -0.01109    0.01523    0.00114
HKLF 4
 
REM  _100225
REM R1 =  0.0516 for    7810 Fo > 4sig(Fo)  and  0.0582 for all    9041 data
REM    532 parameters refined using      0 restraints
 
END  
     
WGHT      0.0637     53.0035 

REM Instructions for potential hydrogen bonds
EQIV $1 -x+1/2, -y+1/2, -z+1
HTAB C42 O9_$1

REM Highest difference peak  1.447,  deepest hole -0.943,  1-sigma level  0.115
Q1    1   0.5085  0.6228  0.4591  11.00000  0.05    1.45
Q2    1   0.5315  0.1067  0.5743  11.00000  0.05    1.27
Q3    1   0.2760 -0.1451  0.5792  11.00000  0.05    1.23
Q4    1   0.4813  0.1413  0.4815  11.00000  0.05    1.19
Q5    1   0.3162 -0.0316  0.6289  11.00000  0.05    1.11
Q6    1   0.3532  0.2315  0.7837  11.00000  0.05    1.06
Q7    1   0.2476 -0.1169  0.4692  11.00000  0.05    1.05
Q8    1   0.2882 -0.2236  0.5569  11.00000  0.05    1.05
Q9    1   0.3970  0.2998  0.7666  11.00000  0.05    1.02
Q10   1   0.4683  0.3965  0.4215  11.00000  0.05    0.89
Q11   1   0.4924  0.1003  0.4707  11.00000  0.05    0.87
Q12   1   0.3633  0.1366  0.7046  11.00000  0.05    0.86
Q13   1   0.2188  0.1390  0.4267  11.00000  0.05    0.66
Q14   1   0.5426 -0.0520  0.6491  11.00000  0.05    0.64
Q15   1   0.4745  0.5941  0.4808  11.00000  0.05    0.62
Q16   1   0.4268  0.1110  0.5183  11.00000  0.05    0.60
Q17   1   0.3392 -0.1845  0.5873  11.00000  0.05    0.58
Q18   1   0.2477  0.2389  0.4831  11.00000  0.05    0.54
Q19   1   0.5524  0.0562  0.7272  11.00000  0.05    0.53
Q20   1   0.4961 -0.0371  0.5597  11.00000  0.05    0.53
Q21   1   0.4433  0.0030  0.4675  11.00000  0.05    0.52
Q22   1   0.4733  0.4372  0.7082  11.00000  0.05    0.52
Q23   1   0.4780  0.1060  0.6000  11.00000  0.05    0.52
Q24   1   0.5040  0.5051  0.5274  11.00000  0.05    0.51
Q25   1   0.5154  0.3053  0.4823  11.00000  0.05    0.50
;

loop_
_symmetry_equiv_pos_site_id
_space_group_symop_operation_xyz
1 +X,+Y,+Z
2 -X,+Y,1/2-Z
3 -X,-Y,-Z
4 +X,-Y,1/2+Z
5 1/2+X,1/2+Y,+Z
6 1/2-X,1/2+Y,1/2-Z
7 1/2-X,1/2-Y,-Z
8 1/2+X,1/2-Y,1/2+Z

loop_
_atom_site_label
_atom_site_type_symbol
_atom_site_fract_x
_atom_site_fract_y
_atom_site_fract_z
_atom_site_U_iso_or_equiv
_atom_site_adp_type
_atom_site_occupancy
_atom_site_site_symmetry_multiplicity
_atom_site_calc_flag
_atom_site_refinement_flags
Ru(1) Ru 0.50671(2) 0.38839(3) 0.52810(2) 0.02452(10) Uani 1 8 d .
Ru(2) Ru 0.26286(2) 0.14158(3) 0.52348(2) 0.02231(10) Uani 1 8 d .
F(1) F 0.38271(14) 0.2598(7) 0.8057(2) 0.127(2) Uani 1 8 d .
F(2) F 0.34129(10) 0.1579(6) 0.7468(3) 0.116(2) Uani 1 8 d .
F(3) F 0.36311(9) 0.3731(4) 0.7147(2) 0.0764(11) Uani 1 8 d .
F(4) F 0.38666(13) 0.1302(5) 0.7208(2) 0.1017(17) Uani 1 8 d .
O(1) O 0.48337(6) 0.4684(3) 0.59006(12) 0.0292(5) Uani 1 8 d .
O(2) O 0.47011(6) 0.6895(3) 0.53435(12) 0.0278(5) Uani 1 8 d .
O(3) O 0.46685(6) 0.2827(3) 0.48124(12) 0.0294(5) Uani 1 8 d .
O(4) O 0.45404(6) 0.5037(3) 0.42628(12) 0.0295(5) Uani 1 8 d .
O(5) O 0.52196(7) 0.1753(3) 0.58991(13) 0.0373(7) Uani 1 8 d .
O(6) O 0.30345(6) 0.2321(3) 0.51166(11) 0.0273(5) Uani 1 8 d .
O(7) O 0.27813(6) 0.4471(3) 0.46571(11) 0.0274(5) Uani 1 8 d .
O(8) O 0.25648(6) 0.0326(3) 0.44075(11) 0.0269(5) Uani 1 8 d .
O(9) O 0.23071(6) 0.2458(3) 0.39468(11) 0.0260(5) Uani 1 8 d .
O(10) O 0.28817(7) -0.0735(4) 0.57049(12) 0.0336(6) Uani 1 8 d .
C(1) C 0.46915(9) 0.6018(5) 0.58076(17) 0.0281(7) Uani 1 8 d .
C(2) C 0.45042(9) 0.6563(5) 0.62371(18) 0.0327(8) Uani 1 8 d .
C(3) C 0.44284(12) 0.5574(6) 0.6690(2) 0.0439(10) Uani 1 8 d .
C(4) C 0.45242(16) 0.3866(7) 0.6793(3) 0.0596(15) Uani 1 8 d .
C(5) C 0.42356(13) 0.6235(7) 0.7047(2) 0.0525(13) Uani 1 8 d .
C(6) C 0.41336(12) 0.7804(7) 0.6975(2) 0.0484(11) Uani 1 8 d .
C(7) C 0.42030(12) 0.8737(6) 0.6523(2) 0.0447(11) Uani 1 8 d .
C(8) C 0.43837(10) 0.8109(5) 0.6148(2) 0.0372(9) Uani 1 8 d .
C(9) C 0.44806(9) 0.3614(5) 0.43927(17) 0.0280(7) Uani 1 8 d .
C(10) C 0.41884(10) 0.2897(5) 0.40342(18) 0.0328(8) Uani 1 8 d .
C(11) C 0.40657(10) 0.1461(5) 0.4199(2) 0.0387(9) Uani 1 8 d .
C(12) C 0.42145(12) 0.0510(6) 0.4771(3) 0.0496(12) Uani 1 8 d .
C(13) C 0.37894(11) 0.0921(6) 0.3818(2) 0.0475(11) Uani 1 8 d .
C(14) C 0.36332(11) 0.1738(6) 0.3297(2) 0.0466(11) Uani 1 8 d .
C(15) C 0.37539(11) 0.3182(6) 0.3145(2) 0.0416(10) Uani 1 8 d .
C(16) C 0.40274(10) 0.3752(5) 0.35160(19) 0.0341(9) Uani 1 8 d .
C(17) C 0.50029(13) 0.0518(6) 0.5969(2) 0.0497(13) Uani 1 8 d .
C(18) C 0.5108(4) 0.0124(19) 0.6675(6) 0.055(3) Uani 0.5 8 d .
C(19) C 0.5459(3) 0.0437(13) 0.6812(5) 0.040(2) Uani 0.5 8 d .
C(20) C 0.5174(4) -0.0484(14) 0.6511(6) 0.048(3) Uani 0.5 8 d .
C(21) C 0.5328(3) 0.0814(16) 0.6939(5) 0.050(3) Uani 0.5 8 d .
C(22) C 0.54617(14) 0.1933(7) 0.6476(3) 0.0656(18) Uani 1 8 d .
C(23) C 0.30333(8) 0.3671(5) 0.48662(16) 0.0256(7) Uani 1 8 d .
C(24) C 0.33333(9) 0.4398(5) 0.48100(17) 0.0293(8) Uani 1 8 d .
C(25) C 0.36215(10) 0.3976(6) 0.5203(2) 0.0386(9) Uani 1 8 d .
C(26) C 0.36615(12) 0.2716(8) 0.5697(3) 0.0621(16) Uani 1 8 d .
C(27) C 0.38846(11) 0.4808(6) 0.5124(3) 0.0471(11) Uani 1 8 d .
C(28) C 0.38659(11) 0.5981(6) 0.4684(3) 0.0469(11) Uani 1 8 d .
C(29) C 0.35825(11) 0.6345(6) 0.4288(2) 0.0415(10) Uani 1 8 d .
C(30) C 0.33159(10) 0.5573(5) 0.43630(19) 0.0342(8) Uani 1 8 d .
C(31) C 0.24203(8) 0.1070(5) 0.39286(16) 0.0246(7) Uani 1 8 d .
C(32) C 0.23798(9) 0.0318(5) 0.33125(16) 0.0286(7) Uani 1 8 d .
C(33) C 0.26245(10) -0.0469(5) 0.31417(19) 0.0361(9) Uani 1 8 d .
C(34) C 0.29445(11) -0.0680(7) 0.3567(2) 0.0500(12) Uani 1 8 d .
C(35) C 0.25718(13) -0.1048(6) 0.2536(2) 0.0463(11) Uani 1 8 d .
C(36) C 0.22823(14) -0.0878(7) 0.2132(2) 0.0514(13) Uani 1 8 d .
C(37) C 0.20410(12) -0.0121(7) 0.2312(2) 0.0470(11) Uani 1 8 d .
C(38) C 0.20919(10) 0.0509(6) 0.29027(18) 0.0379(9) Uani 1 8 d .
C(39) C 0.30747(14) -0.1740(7) 0.5427(2) 0.0541(13) Uani 1 8 d .
C(40) C 0.32489(13) -0.2825(7) 0.5935(2) 0.0523(13) Uani 1 8 d .
C(41) C 0.32570(13) -0.1874(7) 0.6509(2) 0.0539(13) Uani 1 8 d .
C(42) C 0.29489(16) -0.1050(7) 0.6360(2) 0.0586(15) Uani 1 8 d .
B(1) B 0.36912(14) 0.2306(8) 0.7465(3) 0.0490(13) Uani 1 8 d .
H(4A) H 0.44435 0.34355 0.71327 0.0715 Uiso 1 8 calc R
H(4B) H 0.44388 0.32565 0.64168 0.0715 Uiso 1 8 calc R
H(4C) H 0.47531 0.37918 0.68968 0.0715 Uiso 1 8 calc R
H(5) H 0.41734 0.55903 0.73464 0.0630 Uiso 1 8 calc R
H(6) H 0.4015 0.82305 0.72422 0.0580 Uiso 1 8 calc R
H(7) H 0.41284 0.97984 0.6466 0.0537 Uiso 1 8 calc R
H(8) H 0.44266 0.87392 0.5825 0.0446 Uiso 1 8 calc R
H(12A) H 0.44071 0.10382 0.49917 0.0595 Uiso 1 8 calc R
H(12B) H 0.40683 0.0438 0.50397 0.0595 Uiso 1 8 calc R
H(12C) H 0.42641 -0.05601 0.46495 0.0595 Uiso 1 8 calc R
H(13) H 0.37033 -0.00516 0.39181 0.0570 Uiso 1 8 calc R
H(14) H 0.34453 0.13215 0.30449 0.0559 Uiso 1 8 calc R
H(15) H 0.36486 0.37588 0.27906 0.0499 Uiso 1 8 calc R
H(16) H 0.41087 0.47411 0.342 0.0410 Uiso 1 8 calc R
H(26A) H 0.34575 0.22448 0.56953 0.0745 Uiso 1 8 calc R
H(26B) H 0.38033 0.1889 0.5616 0.0745 Uiso 1 8 calc R
H(26C) H 0.37495 0.31975 0.61007 0.0745 Uiso 1 8 calc R
H(27) H 0.40834 0.45561 0.53824 0.0566 Uiso 1 8 calc R
H(28) H 0.40492 0.65414 0.46544 0.0563 Uiso 1 8 calc R
H(29) H 0.35708 0.71093 0.39705 0.0498 Uiso 1 8 calc R
H(30) H 0.31182 0.58485 0.4106 0.0411 Uiso 1 8 calc R
H(34A) H 0.30793 -0.12665 0.33512 0.0600 Uiso 1 8 calc R
H(34B) H 0.30365 0.03638 0.36909 0.0600 Uiso 1 8 calc R
H(34C) H 0.29253 -0.12759 0.3933 0.0600 Uiso 1 8 calc R
H(35) H 0.27365 -0.15607 0.24026 0.0555 Uiso 1 8 calc R
H(36) H 0.22494 -0.12898 0.17258 0.0616 Uiso 1 8 calc R
H(37) H 0.18414 -0.00292 0.20344 0.0564 Uiso 1 8 calc R
H(38) H 0.19293 0.1071 0.30253 0.0455 Uiso 1 8 calc R
H(39A) H 0.32237 -0.10945 0.52594 0.0649 Uiso 1 8 calc R
H(39B) H 0.2944 -0.23693 0.50867 0.0649 Uiso 1 8 calc R
H(40A) H 0.31359 -0.38404 0.59395 0.0628 Uiso 1 8 calc R
H(40B) H 0.3463 -0.30511 0.58881 0.0628 Uiso 1 8 calc R
H(41A) H 0.32773 -0.25737 0.68733 0.0647 Uiso 1 8 calc R
H(41B) H 0.34319 -0.11028 0.65888 0.0647 Uiso 1 8 calc R
H(42A) H 0.27848 -0.17331 0.64612 0.0703 Uiso 1 8 calc R
H(42B) H 0.29598 -0.00455 0.65948 0.0703 Uiso 1 8 calc R

loop_
_atom_site_aniso_label
_atom_site_aniso_U_11
_atom_site_aniso_U_22
_atom_site_aniso_U_33
_atom_site_aniso_U_12
_atom_site_aniso_U_13
_atom_site_aniso_U_23
Ru(1) 0.02678(16) 0.02104(16) 0.02397(16) -0.00192(11) 0.00247(11) -0.00094(11)
Ru(2) 0.02257(15) 0.02594(17) 0.01694(14) 0.00186(11) 0.00175(10) 0.00051(10)
F(1) 0.148(5) 0.116(4) 0.091(3) 0.029(4) -0.021(3) -0.052(3)
F(2) 0.062(2) 0.082(3) 0.203(6) 0.011(2) 0.033(3) 0.060(3)
F(3) 0.078(3) 0.056(2) 0.107(3) 0.0078(18) 0.046(2) 0.012(2)
F(4) 0.146(4) 0.082(3) 0.102(3) 0.051(3) 0.079(3) 0.005(2)
O(1) 0.0314(13) 0.0280(14) 0.0271(13) -0.0007(11) 0.0048(10) 0.0018(11)
O(2) 0.0325(13) 0.0235(13) 0.0274(13) 0.0016(11) 0.0069(10) -0.0006(10)
O(3) 0.0295(13) 0.0227(13) 0.0337(14) -0.0041(11) 0.0028(11) -0.0000(11)
O(4) 0.0295(13) 0.0245(13) 0.0304(13) -0.0009(11) -0.0008(10) 0.0007(11)
O(5) 0.0475(17) 0.0249(14) 0.0332(15) -0.0073(13) -0.0031(13) 0.0049(12)
O(6) 0.0254(12) 0.0302(14) 0.0245(12) 0.0015(10) 0.0023(10) 0.0011(10)
O(7) 0.0293(13) 0.0279(13) 0.0234(12) -0.0017(11) 0.0031(10) 0.0018(10)
O(8) 0.0321(13) 0.0278(13) 0.0201(11) 0.0034(11) 0.0050(10) -0.0012(10)
O(9) 0.0283(12) 0.0291(13) 0.0190(11) 0.0020(10) 0.0022(9) -0.0006(10)
O(10) 0.0421(16) 0.0312(14) 0.0249(13) 0.0141(12) 0.0026(11) 0.0044(11)
C(1) 0.0265(17) 0.0295(19) 0.0264(17) -0.0028(14) 0.0026(14) 0.0008(15)
C(2) 0.0310(19) 0.038(2) 0.0280(19) 0.0022(16) 0.0048(15) -0.0007(16)
C(3) 0.050(3) 0.049(3) 0.034(2) 0.005(2) 0.0137(19) 0.005(2)
C(4) 0.079(4) 0.057(3) 0.052(3) 0.016(3) 0.034(3) 0.020(3)
C(5) 0.059(3) 0.062(3) 0.042(3) 0.010(3) 0.024(2) 0.009(2)
C(6) 0.048(3) 0.058(3) 0.042(2) 0.005(2) 0.017(2) -0.007(2)
C(7) 0.047(3) 0.037(2) 0.053(3) 0.005(2) 0.018(2) -0.006(2)
C(8) 0.041(2) 0.034(2) 0.039(2) -0.0010(18) 0.0136(18) -0.0012(18)
C(9) 0.0287(18) 0.0271(19) 0.0281(18) -0.0031(14) 0.0067(14) -0.0005(14)
C(10) 0.036(2) 0.029(2) 0.0313(19) -0.0034(16) 0.0038(16) -0.0021(16)
C(11) 0.035(2) 0.035(2) 0.042(2) -0.0053(17) 0.0032(18) -0.0005(18)
C(12) 0.046(3) 0.038(2) 0.059(3) -0.013(2) -0.000(2) 0.013(2)
C(13) 0.042(2) 0.042(3) 0.053(3) -0.015(2) 0.001(2) 0.003(2)
C(14) 0.041(2) 0.048(3) 0.044(2) -0.015(2) -0.0025(19) -0.004(2)
C(15) 0.046(2) 0.043(2) 0.030(2) -0.008(2) -0.0015(18) -0.0022(18)
C(16) 0.037(2) 0.034(2) 0.0293(19) -0.0043(17) 0.0034(16) -0.0016(16)
C(17) 0.060(3) 0.039(3) 0.042(2) -0.019(2) -0.005(2) 0.013(2)
C(18) 0.062(8) 0.059(9) 0.040(7) -0.005(7) 0.003(6) 0.017(6)
C(19) 0.044(6) 0.038(6) 0.034(5) -0.009(5) 0.000(4) 0.012(4)
C(20) 0.069(8) 0.033(6) 0.034(6) -0.010(5) -0.004(5) 0.002(4)
C(21) 0.052(7) 0.057(7) 0.034(5) -0.009(6) -0.000(5) 0.007(5)
C(22) 0.070(4) 0.053(3) 0.053(3) -0.024(3) -0.027(3) 0.023(3)
C(23) 0.0254(17) 0.0325(19) 0.0178(15) 0.0033(14) 0.0029(13) -0.0029(13)
C(24) 0.0291(18) 0.033(2) 0.0255(17) -0.0015(15) 0.0061(14) -0.0060(15)
C(25) 0.030(2) 0.045(3) 0.038(2) -0.0041(18) 0.0033(17) -0.0029(19)
C(26) 0.034(2) 0.078(4) 0.063(3) -0.002(3) -0.010(2) 0.022(3)
C(27) 0.030(2) 0.049(3) 0.060(3) -0.003(2) 0.0068(19) -0.003(2)
C(28) 0.033(2) 0.041(3) 0.071(3) -0.0073(19) 0.019(2) -0.005(2)
C(29) 0.044(2) 0.036(2) 0.049(3) -0.0034(19) 0.019(2) 0.0028(19)
C(30) 0.036(2) 0.034(2) 0.033(2) -0.0032(17) 0.0097(16) -0.0013(17)
C(31) 0.0231(16) 0.0298(18) 0.0201(16) -0.0003(14) 0.0036(13) -0.0015(14)
C(32) 0.0352(19) 0.0290(19) 0.0198(16) -0.0015(15) 0.0031(14) -0.0012(14)
C(33) 0.045(2) 0.035(2) 0.0289(19) 0.0030(18) 0.0097(17) -0.0002(17)
C(34) 0.047(3) 0.064(3) 0.041(2) 0.022(2) 0.014(2) 0.005(2)
C(35) 0.065(3) 0.045(3) 0.032(2) 0.011(2) 0.017(2) -0.0053(19)
C(36) 0.075(4) 0.052(3) 0.026(2) 0.004(3) 0.010(2) -0.010(2)
C(37) 0.048(3) 0.061(3) 0.027(2) -0.007(2) 0.0004(18) -0.008(2)
C(38) 0.037(2) 0.048(3) 0.0273(19) 0.0005(19) 0.0038(16) -0.0039(18)
C(39) 0.065(3) 0.055(3) 0.043(3) 0.025(3) 0.013(2) 0.003(2)
C(40) 0.058(3) 0.048(3) 0.045(3) 0.022(2) 0.000(2) 0.001(2)
C(41) 0.061(3) 0.047(3) 0.041(3) 0.014(2) -0.013(2) -0.002(2)
C(42) 0.090(4) 0.056(3) 0.032(2) 0.020(3) 0.017(3) 0.010(2)
B(1) 0.049(3) 0.048(3) 0.053(3) 0.001(3) 0.015(2) -0.011(3)

loop_
_atom_type_symbol
_atom_type_description
_atom_type_scat_dispersion_real
_atom_type_scat_dispersion_imag
_atom_type_scat_source
C C 0.0033 0.0016
;
International Tables for Crystallography
(Vol. C, Tables 4.2.6.8 and 6.1.1.4)
;
H H 0.0000 0.0000
;
International Tables for Crystallography
(Vol. C, Table 6.1.1.4)
;
O O 0.0106 0.0060
;
International Tables for Crystallography
(Vol. C, Tables 4.2.6.8 and 6.1.1.4)
;
Ru Ru -1.2594 0.8363
;
International Tables for Crystallography
(Vol. C, Tables 4.2.6.8 and 6.1.1.4)
;
B B 0.0013 0.0007
;
International Tables for Crystallography
(Vol. C, Tables 4.2.6.8 and 6.1.1.4)
;
F F 0.0171 0.0103
;
International Tables for Crystallography
(Vol. C, Tables 4.2.6.8 and 6.1.1.4)
;

loop_
_geom_angle_atom_site_label_1
_geom_angle_atom_site_label_2
_geom_angle_atom_site_label_3
_geom_angle
_geom_angle_publ_flag
_geom_angle_site_symmetry_1
_geom_angle_site_symmetry_3
Ru(1) Ru(1) O(1) 89.70(8) yes 3_666 .
Ru(1) Ru(1) O(2) 89.71(8) yes 3_666 3_666
Ru(1) Ru(1) O(3) 89.90(8) yes 3_666 .
Ru(1) Ru(1) O(4) 89.18(8) yes 3_666 3_666
Ru(1) Ru(1) O(5) 176.03(7) yes 3_666 .
O(1) Ru(1) O(2) 179.42(11) yes . 3_666
O(1) Ru(1) O(3) 88.98(11) yes . .
O(1) Ru(1) O(4) 90.98(11) yes . 3_666
O(1) Ru(1) O(5) 88.40(11) yes . .
O(2) Ru(1) O(3) 90.99(11) yes 3_666 .
O(2) Ru(1) O(4) 89.04(11) yes 3_666 3_666
O(2) Ru(1) O(5) 92.19(11) yes 3_666 .
O(3) Ru(1) O(4) 179.07(11) yes . 3_666
O(3) Ru(1) O(5) 93.55(10) yes . .
O(4) Ru(1) O(5) 87.37(11) yes 3_666 .
Ru(2) Ru(2) O(6) 89.74(8) yes 7_556 .
Ru(2) Ru(2) O(7) 89.49(8) yes 7_556 7_556
Ru(2) Ru(2) O(8) 89.81(8) yes 7_556 .
Ru(2) Ru(2) O(9) 89.32(8) yes 7_556 7_556
Ru(2) Ru(2) O(10) 179.63(9) yes 7_556 .
O(6) Ru(2) O(7) 179.17(10) yes . 7_556
O(6) Ru(2) O(8) 89.29(11) yes . .
O(6) Ru(2) O(9) 90.13(11) yes . 7_556
O(6) Ru(2) O(10) 90.55(11) yes . .
O(7) Ru(2) O(8) 90.38(11) yes 7_556 .
O(7) Ru(2) O(9) 90.19(11) yes 7_556 7_556
O(7) Ru(2) O(10) 90.22(11) yes 7_556 .
O(8) Ru(2) O(9) 178.95(11) yes . 7_556
O(8) Ru(2) O(10) 90.42(10) yes . .
O(9) Ru(2) O(10) 90.45(10) yes 7_556 .
Ru(1) O(1) C(1) 119.3(3) yes . .
Ru(1) O(2) C(1) 119.3(2) yes 3_666 .
Ru(1) O(3) C(9) 118.8(2) yes . .
Ru(1) O(4) C(9) 120.7(2) yes 3_666 .
Ru(1) O(5) C(17) 121.9(3) yes . .
Ru(1) O(5) C(22) 120.0(3) yes . .
C(17) O(5) C(22) 109.8(4) yes . .
Ru(2) O(6) C(23) 119.1(2) yes . .
Ru(2) O(7) C(23) 118.7(2) yes 7_556 .
Ru(2) O(8) C(31) 118.6(2) yes . .
Ru(2) O(9) C(31) 119.2(2) yes 7_556 .
Ru(2) O(10) C(39) 123.3(3) yes . .
Ru(2) O(10) C(42) 125.4(3) yes . .
C(39) O(10) C(42) 109.2(4) yes . .
O(1) C(1) O(2) 122.0(4) yes . .
O(1) C(1) C(2) 119.6(4) yes . .
O(2) C(1) C(2) 118.4(3) yes . .
C(1) C(2) C(3) 123.0(4) yes . .
C(1) C(2) C(8) 116.5(4) yes . .
C(3) C(2) C(8) 120.3(4) yes . .
C(2) C(3) C(4) 124.8(5) yes . .
C(2) C(3) C(5) 116.6(5) yes . .
C(4) C(3) C(5) 118.5(5) yes . .
C(3) C(5) C(6) 122.1(5) yes . .
C(5) C(6) C(7) 120.4(5) yes . .
C(6) C(7) C(8) 119.0(5) yes . .
C(2) C(8) C(7) 121.3(4) yes . .
O(3) C(9) O(4) 121.5(3) yes . .
O(3) C(9) C(10) 121.0(3) yes . .
O(4) C(9) C(10) 117.5(3) yes . .
C(9) C(10) C(11) 123.3(3) yes . .
C(9) C(10) C(16) 116.3(4) yes . .
C(11) C(10) C(16) 120.4(4) yes . .
C(10) C(11) C(12) 123.9(4) yes . .
C(10) C(11) C(13) 117.1(4) yes . .
C(12) C(11) C(13) 119.0(4) yes . .
C(11) C(13) C(14) 122.7(5) yes . .
C(13) C(14) C(15) 119.6(4) yes . .
C(14) C(15) C(16) 119.0(4) yes . .
C(10) C(16) C(15) 121.1(4) yes . .
O(5) C(17) C(18) 102.5(6) yes . .
O(5) C(17) C(20) 105.6(6) yes . .
C(18) C(17) C(20) 27.2(8) yes . .
C(17) C(18) C(19) 102.1(10) yes . .
C(17) C(18) C(20) 72.8(14) yes . .
C(17) C(18) C(21) 114.6(13) yes . .
C(19) C(18) C(20) 73.4(17) yes . .
C(19) C(18) C(21) 29.6(9) yes . .
C(20) C(18) C(21) 103(2) yes . .
C(18) C(19) C(20) 28.0(8) yes . .
C(18) C(19) C(21) 48.2(13) yes . .
C(18) C(19) C(22) 100.2(9) yes . .
C(20) C(19) C(21) 76.0(14) yes . .
C(20) C(19) C(22) 108.9(8) yes . .
C(21) C(19) C(22) 86.1(14) yes . .
C(17) C(20) C(18) 80.0(15) yes . .
C(17) C(20) C(19) 106.0(9) yes . .
C(17) C(20) C(21) 99.6(9) yes . .
C(18) C(20) C(19) 78.7(16) yes . .
C(18) C(20) C(21) 49.0(15) yes . .
C(19) C(20) C(21) 29.8(8) yes . .
C(18) C(21) C(19) 102.3(17) yes . .
C(18) C(21) C(20) 28.3(10) yes . .
C(18) C(21) C(22) 110.6(11) yes . .
C(19) C(21) C(20) 74.2(14) yes . .
C(19) C(21) C(22) 65.4(13) yes . .
C(20) C(21) C(22) 101.2(9) yes . .
O(5) C(22) C(19) 105.5(5) yes . .
O(5) C(22) C(21) 101.7(6) yes . .
C(19) C(22) C(21) 28.5(7) yes . .
O(6) C(23) O(7) 122.9(3) yes . .
O(6) C(23) C(24) 119.7(3) yes . .
O(7) C(23) C(24) 117.4(3) yes . .
C(23) C(24) C(25) 122.0(4) yes . .
C(23) C(24) C(30) 116.9(3) yes . .
C(25) C(24) C(30) 121.0(4) yes . .
C(24) C(25) C(26) 124.4(4) yes . .
C(24) C(25) C(27) 116.4(4) yes . .
C(26) C(25) C(27) 119.1(4) yes . .
C(25) C(27) C(28) 122.4(4) yes . .
C(27) C(28) C(29) 120.5(5) yes . .
C(28) C(29) C(30) 118.7(5) yes . .
C(24) C(30) C(29) 121.0(4) yes . .
O(8) C(31) O(9) 123.1(3) yes . .
O(8) C(31) C(32) 119.6(3) yes . .
O(9) C(31) C(32) 117.3(3) yes . .
C(31) C(32) C(33) 121.7(3) yes . .
C(31) C(32) C(38) 116.9(4) yes . .
C(33) C(32) C(38) 121.3(4) yes . .
C(32) C(33) C(34) 123.4(4) yes . .
C(32) C(33) C(35) 117.8(4) yes . .
C(34) C(33) C(35) 118.7(4) yes . .
C(33) C(35) C(36) 120.6(5) yes . .
C(35) C(36) C(37) 120.8(4) yes . .
C(36) C(37) C(38) 119.4(4) yes . .
C(32) C(38) C(37) 120.0(4) yes . .
O(10) C(39) C(40) 106.0(4) yes . .
C(39) C(40) C(41) 102.9(4) yes . .
C(40) C(41) C(42) 102.7(4) yes . .
O(10) C(42) C(41) 105.6(5) yes . .
F(1) B(1) F(2) 105.5(6) yes . .
F(1) B(1) F(3) 109.5(5) yes . .
F(1) B(1) F(4) 111.4(5) yes . .
F(2) B(1) F(3) 109.1(5) yes . .
F(2) B(1) F(4) 108.7(5) yes . .
F(3) B(1) F(4) 112.4(6) yes . .
C(3) C(4) H(4A) 109.492 no . .
C(3) C(4) H(4B) 109.475 no . .
C(3) C(4) H(4C) 109.460 no . .
H(4A) C(4) H(4B) 109.497 no . .
H(4A) C(4) H(4C) 109.462 no . .
H(4B) C(4) H(4C) 109.442 no . .
C(3) C(5) H(5) 118.961 no . .
C(6) C(5) H(5) 118.983 no . .
C(5) C(6) H(6) 119.769 no . .
C(7) C(6) H(6) 119.785 no . .
C(6) C(7) H(7) 120.483 no . .
C(8) C(7) H(7) 120.482 no . .
C(2) C(8) H(8) 119.327 no . .
C(7) C(8) H(8) 119.330 no . .
C(11) C(12) H(12A) 109.479 no . .
C(11) C(12) H(12B) 109.453 no . .
C(11) C(12) H(12C) 109.467 no . .
H(12A) C(12) H(12B) 109.480 no . .
H(12A) C(12) H(12C) 109.487 no . .
H(12B) C(12) H(12C) 109.462 no . .
C(11) C(13) H(13) 118.642 no . .
C(14) C(13) H(13) 118.610 no . .
C(13) C(14) H(14) 120.205 no . .
C(15) C(14) H(14) 120.199 no . .
C(14) C(15) H(15) 120.522 no . .
C(16) C(15) H(15) 120.496 no . .
C(10) C(16) H(16) 119.460 no . .
C(15) C(16) H(16) 119.474 no . .
C(25) C(26) H(26A) 109.462 no . .
C(25) C(26) H(26B) 109.492 no . .
C(25) C(26) H(26C) 109.476 no . .
H(26A) C(26) H(26B) 109.465 no . .
H(26A) C(26) H(26C) 109.451 no . .
H(26B) C(26) H(26C) 109.480 no . .
C(25) C(27) H(27) 118.816 no . .
C(28) C(27) H(27) 118.805 no . .
C(27) C(28) H(28) 119.781 no . .
C(29) C(28) H(28) 119.769 no . .
C(28) C(29) H(29) 120.641 no . .
C(30) C(29) H(29) 120.665 no . .
C(24) C(30) H(30) 119.513 no . .
C(29) C(30) H(30) 119.522 no . .
C(33) C(34) H(34A) 109.471 no . .
C(33) C(34) H(34B) 109.460 no . .
C(33) C(34) H(34C) 109.451 no . .
H(34A) C(34) H(34B) 109.476 no . .
H(34A) C(34) H(34C) 109.483 no . .
H(34B) C(34) H(34C) 109.486 no . .
C(33) C(35) H(35) 119.715 no . .
C(36) C(35) H(35) 119.696 no . .
C(35) C(36) H(36) 119.599 no . .
C(37) C(36) H(36) 119.578 no . .
C(36) C(37) H(37) 120.297 no . .
C(38) C(37) H(37) 120.288 no . .
C(32) C(38) H(38) 120.032 no . .
C(37) C(38) H(38) 120.015 no . .
O(10) C(39) H(39A) 110.522 no . .
O(10) C(39) H(39B) 110.524 no . .
C(40) C(39) H(39A) 110.543 no . .
C(40) C(39) H(39B) 110.524 no . .
H(39A) C(39) H(39B) 108.687 no . .
C(39) C(40) H(40A) 111.204 no . .
C(39) C(40) H(40B) 111.174 no . .
C(41) C(40) H(40A) 111.199 no . .
C(41) C(40) H(40B) 111.173 no . .
H(40A) C(40) H(40B) 109.101 no . .
C(40) C(41) H(41A) 111.218 no . .
C(40) C(41) H(41B) 111.233 no . .
C(42) C(41) H(41A) 111.219 no . .
C(42) C(41) H(41B) 111.224 no . .
H(41A) C(41) H(41B) 109.137 no . .
O(10) C(42) H(42A) 110.614 no . .
O(10) C(42) H(42B) 110.607 no . .
C(41) C(42) H(42A) 110.612 no . .
C(41) C(42) H(42B) 110.600 no . .
H(42A) C(42) H(42B) 108.748 no . .

loop_
_geom_bond_atom_site_label_1
_geom_bond_atom_site_label_2
_geom_bond_distance
_geom_bond_publ_flag
_geom_bond_site_symmetry_2
Ru(1) Ru(1) 2.2587(6) yes 3_666
Ru(1) O(1) 2.023(3) yes .
Ru(1) O(2) 2.021(3) yes 3_666
Ru(1) O(3) 2.023(3) yes .
Ru(1) O(4) 2.002(3) yes 3_666
Ru(1) O(5) 2.266(3) yes .
Ru(2) Ru(2) 2.2689(7) yes 7_556
Ru(2) O(6) 2.015(3) yes .
Ru(2) O(7) 2.018(3) yes 7_556
Ru(2) O(8) 2.021(3) yes .
Ru(2) O(9) 2.018(3) yes 7_556
Ru(2) O(10) 2.250(3) yes .
F(1) B(1) 1.339(8) yes .
F(2) B(1) 1.370(8) yes .
F(3) B(1) 1.387(7) yes .
F(4) B(1) 1.359(9) yes .
O(1) C(1) 1.279(5) yes .
O(2) C(1) 1.281(5) yes .
O(3) C(9) 1.278(4) yes .
O(4) C(9) 1.274(5) yes .
O(5) C(17) 1.443(6) yes .
O(5) C(22) 1.472(6) yes .
O(6) C(23) 1.266(5) yes .
O(7) C(23) 1.286(4) yes .
O(8) C(31) 1.272(4) yes .
O(9) C(31) 1.274(5) yes .
O(10) C(39) 1.439(7) yes .
O(10) C(42) 1.446(6) yes .
C(1) C(2) 1.477(6) yes .
C(2) C(3) 1.409(7) yes .
C(2) C(8) 1.401(6) yes .
C(3) C(4) 1.500(8) yes .
C(3) C(5) 1.409(8) yes .
C(5) C(6) 1.391(8) yes .
C(6) C(7) 1.370(8) yes .
C(7) C(8) 1.387(8) yes .
C(9) C(10) 1.473(5) yes .
C(10) C(11) 1.408(6) yes .
C(10) C(16) 1.403(5) yes .
C(11) C(12) 1.517(7) yes .
C(11) C(13) 1.385(6) yes .
C(13) C(14) 1.386(7) yes .
C(14) C(15) 1.400(7) yes .
C(15) C(16) 1.375(6) yes .
C(17) C(18) 1.568(14) yes .
C(17) C(20) 1.521(13) yes .
C(18) C(19) 1.524(19) yes .
C(18) C(20) 0.73(2) yes .
C(18) C(21) 1.162(19) yes .
C(19) C(20) 1.489(17) yes .
C(19) C(21) 0.769(19) yes .
C(19) C(22) 1.467(13) yes .
C(20) C(21) 1.501(17) yes .
C(21) C(22) 1.610(15) yes .
C(23) C(24) 1.486(6) yes .
C(24) C(25) 1.406(5) yes .
C(24) C(30) 1.394(6) yes .
C(25) C(26) 1.510(8) yes .
C(25) C(27) 1.398(7) yes .
C(27) C(28) 1.381(8) yes .
C(28) C(29) 1.381(6) yes .
C(29) C(30) 1.384(7) yes .
C(31) C(32) 1.486(5) yes .
C(32) C(33) 1.391(6) yes .
C(32) C(38) 1.385(5) yes .
C(33) C(34) 1.510(6) yes .
C(33) C(35) 1.404(6) yes .
C(35) C(36) 1.382(7) yes .
C(36) C(37) 1.376(8) yes .
C(37) C(38) 1.390(6) yes .
C(39) C(40) 1.516(7) yes .
C(40) C(41) 1.505(7) yes .
C(41) C(42) 1.488(9) yes .
C(4) H(4A) 0.980 no .
C(4) H(4B) 0.980 no .
C(4) H(4C) 0.980 no .
C(5) H(5) 0.950 no .
C(6) H(6) 0.950 no .
C(7) H(7) 0.950 no .
C(8) H(8) 0.950 no .
C(12) H(12A) 0.980 no .
C(12) H(12B) 0.980 no .
C(12) H(12C) 0.980 no .
C(13) H(13) 0.950 no .
C(14) H(14) 0.950 no .
C(15) H(15) 0.950 no .
C(16) H(16) 0.950 no .
C(26) H(26A) 0.980 no .
C(26) H(26B) 0.980 no .
C(26) H(26C) 0.980 no .
C(27) H(27) 0.950 no .
C(28) H(28) 0.950 no .
C(29) H(29) 0.950 no .
C(30) H(30) 0.950 no .
C(34) H(34A) 0.980 no .
C(34) H(34B) 0.980 no .
C(34) H(34C) 0.980 no .
C(35) H(35) 0.950 no .
C(36) H(36) 0.950 no .
C(37) H(37) 0.950 no .
C(38) H(38) 0.950 no .
C(39) H(39A) 0.990 no .
C(39) H(39B) 0.990 no .
C(40) H(40A) 0.990 no .
C(40) H(40B) 0.990 no .
C(41) H(41A) 0.990 no .
C(41) H(41B) 0.990 no .
C(42) H(42A) 0.990 no .
C(42) H(42B) 0.990 no .

loop_
_geom_contact_atom_site_label_1
_geom_contact_atom_site_label_2
_geom_contact_distance
_geom_contact_publ_flag
_geom_contact_site_symmetry_2
O(1) O(4) 3.590(4) no .
O(1) C(3) 2.886(6) no .
O(1) C(4) 2.753(8) no .
O(1) C(9) 3.475(4) no .
O(1) C(9) 3.537(5) no 3_666
O(1) C(17) 3.580(6) no .
O(1) C(22) 3.600(6) no .
O(2) C(8) 2.721(6) no .
O(2) C(9) 3.478(5) no .
O(2) C(9) 3.532(5) no 3_666
O(3) C(1) 3.472(5) no .
O(3) C(1) 3.553(5) no 3_666
O(3) C(11) 2.916(5) no .
O(3) C(12) 2.776(6) no .
O(3) C(17) 3.288(5) no .
O(4) C(1) 3.454(5) no .
O(4) C(1) 3.532(5) no 3_666
O(4) C(16) 2.694(5) no .
O(4) C(22) 3.036(7) no 3_666
O(6) C(25) 2.899(5) no .
O(6) C(26) 2.775(6) no .
O(6) C(30) 3.583(5) no .
O(6) C(31) 3.471(4) no .
O(6) C(31) 3.520(5) no 7_556
O(6) C(39) 3.484(6) no .
O(7) C(30) 2.747(5) no .
O(7) C(31) 3.484(4) no .
O(7) C(31) 3.505(5) no 7_556
O(8) C(23) 3.496(5) no .
O(8) C(23) 3.504(5) no 7_556
O(8) C(33) 2.975(5) no .
O(8) C(34) 2.918(6) no .
O(8) C(38) 3.511(4) no .
O(8) C(39) 3.288(6) no .
O(9) C(23) 3.514(4) no .
O(9) C(23) 3.470(5) no 7_556
O(9) C(33) 3.526(5) no .
O(9) C(38) 2.824(5) no .
O(9) C(42) 3.242(7) no 7_556
C(1) C(4) 3.070(8) no .
C(2) C(6) 2.781(7) no .
C(3) C(7) 2.835(7) no .
C(5) C(8) 2.749(8) no .
C(9) C(12) 3.062(7) no .
C(10) C(14) 2.778(6) no .
C(11) C(15) 2.827(6) no .
C(13) C(16) 2.751(7) no .
C(23) C(26) 3.048(6) no .
C(24) C(28) 2.766(7) no .
C(25) C(29) 2.830(7) no .
C(27) C(30) 2.747(6) no .
C(31) C(34) 3.003(7) no .
C(32) C(36) 2.757(6) no .
C(33) C(37) 2.802(6) no .
C(35) C(38) 2.767(7) no .
F(1) C(13) 3.438(8) no 4_555
F(1) C(15) 3.576(8) no 4_565
F(1) C(16) 3.292(7) no 4_565
F(1) C(19) 3.581(13) no 2_656
F(1) C(22) 3.104(8) no 2_656
F(1) C(29) 3.301(8) no 4_565
F(2) C(14) 3.363(7) no 4_555
F(2) C(38) 3.279(6) no 7_556
F(2) C(41) 3.577(8) no .
F(2) C(42) 3.576(7) no .
F(3) C(5) 3.441(7) no .
F(3) C(15) 3.382(6) no 4_565
F(3) C(26) 3.379(8) no .
F(3) C(38) 3.219(6) no 7_556
F(4) C(6) 3.257(7) no 1_545
F(4) C(7) 3.204(8) no 1_545
F(4) C(19) 3.323(11) no 2_656
F(4) C(26) 3.488(7) no .
O(2) C(17) 3.484(6) no 1_565
O(4) C(28) 3.411(6) no .
C(2) C(27) 3.546(6) no .
C(5) F(3) 3.441(7) no .
C(6) F(4) 3.257(7) no 1_565
C(6) C(15) 3.515(8) no 4_565
C(7) F(4) 3.204(8) no 1_565
C(8) C(17) 3.493(7) no 1_565
C(8) C(18) 3.553(15) no 1_565
C(8) C(20) 3.580(16) no 1_565
C(9) C(27) 3.546(7) no .
C(9) C(28) 3.540(7) no .
C(10) C(27) 3.440(7) no .
C(10) C(28) 3.439(7) no .
C(13) F(1) 3.438(8) no 4_554
C(14) F(2) 3.363(7) no 4_554
C(15) F(1) 3.576(8) no 4_564
C(15) F(3) 3.382(6) no 4_564
C(15) C(6) 3.515(8) no 4_564
C(16) F(1) 3.292(7) no 4_564
C(16) C(28) 3.421(7) no .
C(17) O(2) 3.484(6) no 1_545
C(17) C(8) 3.493(7) no 1_545
C(18) C(8) 3.553(15) no 1_545
C(19) F(1) 3.581(13) no 2_656
C(19) F(4) 3.323(11) no 2_656
C(20) C(8) 3.580(16) no 1_545
C(22) F(1) 3.104(8) no 2_656
C(24) C(40) 3.514(7) no 1_565
C(26) F(3) 3.379(8) no .
C(26) F(4) 3.488(7) no .
C(27) C(2) 3.546(6) no .
C(27) C(9) 3.546(7) no .
C(27) C(10) 3.440(7) no .
C(28) O(4) 3.411(6) no .
C(28) C(9) 3.540(7) no .
C(28) C(10) 3.439(7) no .
C(28) C(16) 3.421(7) no .
C(29) F(1) 3.301(8) no 4_564
C(35) C(38) 3.497(7) no 6_545
C(38) F(2) 3.279(6) no 7_556
C(38) F(3) 3.219(6) no 7_556
C(38) C(35) 3.497(7) no 6_555
C(40) C(24) 3.514(7) no 1_545
C(41) F(2) 3.577(8) no .
C(42) F(2) 3.576(7) no .
Ru(2) H(39A) 3.3537 no .
Ru(2) H(39B) 3.5214 no .
Ru(2) H(42B) 3.2799 no .
O(1) H(4B) 2.5949 no .
O(1) H(4C) 2.4510 no .
O(2) H(8) 2.3738 no .
O(3) H(12A) 1.9913 no .
O(3) H(12B) 3.4496 no .
O(3) H(12C) 3.3339 no .
O(4) H(16) 2.3483 no .
O(6) H(26A) 1.9988 no .
O(6) H(26B) 3.3196 no .
O(6) H(26C) 3.4621 no .
O(6) H(34B) 3.5854 no .
O(6) H(39A) 2.9888 no .
O(7) H(30) 2.4321 no .
O(8) H(34B) 2.9039 no .
O(8) H(34C) 2.4996 no .
O(8) H(39A) 3.2914 no .
O(8) H(39B) 3.0050 no .
O(9) H(38) 2.5955 no .
O(9) H(42B) 2.6289 no 7_556
O(10) H(26A) 3.5676 no .
O(10) H(40A) 2.8424 no .
O(10) H(40B) 3.1634 no .
O(10) H(41A) 3.1743 no .
O(10) H(41B) 2.7537 no .
C(1) H(4B) 3.0338 no .
C(1) H(4C) 3.0308 no .
C(1) H(8) 2.5738 no .
C(2) H(4A) 3.3545 no .
C(2) H(4B) 2.8365 no .
C(2) H(4C) 2.8366 no .
C(2) H(5) 3.2594 no .
C(2) H(7) 3.2873 no .
C(3) H(6) 3.2998 no .
C(3) H(8) 3.2892 no .
C(4) H(5) 2.6293 no .
C(5) H(4A) 2.5186 no .
C(5) H(4B) 3.1080 no .
C(5) H(4C) 3.1437 no .
C(5) H(7) 3.2573 no .
C(6) H(8) 3.2312 no .
C(7) H(5) 3.2442 no .
C(8) H(6) 3.2366 no .
C(9) H(12A) 2.6072 no .
C(9) H(16) 2.5706 no .
C(10) H(12A) 2.6398 no .
C(10) H(12B) 3.1879 no .
C(10) H(12C) 3.2015 no .
C(10) H(13) 3.2429 no .
C(10) H(15) 3.2783 no .
C(11) H(14) 3.2816 no .
C(11) H(16) 3.2922 no .
C(12) H(13) 2.6217 no .
C(13) H(12A) 3.2987 no .
C(13) H(12B) 2.7424 no .
C(13) H(12C) 2.7424 no .
C(13) H(15) 3.2680 no .
C(14) H(16) 3.2504 no .
C(15) H(13) 3.2585 no .
C(16) H(14) 3.2512 no .
C(17) H(12A) 3.0186 no .
C(18) H(4C) 3.5462 no .
C(21) H(4C) 3.5441 no .
C(22) H(16) 3.3544 no 3_666
C(23) H(26A) 2.5909 no .
C(23) H(30) 2.5839 no .
C(24) H(26A) 2.6416 no .
C(24) H(26B) 3.1952 no .
C(24) H(26C) 3.1900 no .
C(24) H(27) 3.2458 no .
C(24) H(29) 3.2766 no .
C(25) H(28) 3.2850 no .
C(25) H(30) 3.2886 no .
C(26) H(27) 2.6363 no .
C(27) H(26A) 3.3073 no .
C(27) H(26B) 2.7483 no .
C(27) H(26C) 2.7483 no .
C(27) H(29) 3.2571 no .
C(28) H(30) 3.2373 no .
C(29) H(27) 3.2461 no .
C(30) H(28) 3.2392 no .
C(31) H(34B) 2.9424 no .
C(31) H(34C) 2.9700 no .
C(31) H(38) 2.5820 no .
C(32) H(34A) 3.3348 no .
C(32) H(34B) 2.8106 no .
C(32) H(34C) 2.8105 no .
C(32) H(35) 3.2548 no .
C(32) H(37) 3.2608 no .
C(33) H(36) 3.2741 no .
C(33) H(38) 3.2737 no .
C(34) H(35) 2.6478 no .
C(35) H(34A) 2.5303 no .
C(35) H(34B) 3.1207 no .
C(35) H(34C) 3.1436 no .
C(35) H(37) 3.2561 no .
C(36) H(38) 3.2465 no .
C(37) H(35) 3.2513 no .
C(38) H(36) 3.2459 no .
C(39) H(34C) 3.2657 no .
C(39) H(41A) 3.2174 no .
C(39) H(41B) 2.7487 no .
C(39) H(42A) 2.8899 no .
C(39) H(42B) 3.1165 no .
C(40) H(42A) 2.7429 no .
C(40) H(42B) 3.1850 no .
C(41) H(39A) 2.8363 no .
C(41) H(39B) 3.1757 no .
C(42) H(39A) 2.9834 no .
C(42) H(39B) 3.0465 no .
C(42) H(40A) 2.7274 no .
C(42) H(40B) 3.1912 no .
H(4A) H(5) 2.2795 no .
H(4B) H(5) 3.2670 no .
H(4C) H(5) 3.3178 no .
H(5) H(6) 2.3241 no .
H(6) H(7) 2.3241 no .
H(7) H(8) 2.3345 no .
H(12A) H(13) 3.5570 no .
H(12B) H(13) 2.6669 no .
H(12C) H(13) 2.6503 no .
H(13) H(14) 2.3185 no .
H(14) H(15) 2.3602 no .
H(15) H(16) 2.3250 no .
H(26A) H(27) 3.5718 no .
H(26A) H(39A) 3.0709 no .
H(26A) H(41B) 3.4694 no .
H(26B) H(27) 2.6707 no .
H(26B) H(39A) 3.5321 no .
H(26C) H(27) 2.6738 no .
H(27) H(28) 2.3109 no .
H(28) H(29) 2.3376 no .
H(29) H(30) 2.3375 no .
H(34A) H(35) 2.3036 no .
H(34B) H(35) 3.2922 no .
H(34C) H(35) 3.3279 no .
H(34C) H(39A) 2.9449 no .
H(34C) H(39B) 2.7177 no .
H(35) H(36) 2.3218 no .
H(36) H(37) 2.3247 no .
H(37) H(38) 2.3441 no .
H(38) H(42B) 3.4573 no 7_556
H(39A) H(40A) 2.8414 no .
H(39A) H(40B) 2.2561 no .
H(39A) H(41B) 2.8911 no .
H(39A) H(42B) 3.5567 no .
H(39B) H(40A) 2.2603 no .
H(39B) H(40B) 2.6087 no .
H(39B) H(42A) 3.3478 no .
H(40A) H(41A) 2.2924 no .
H(40A) H(41B) 2.8656 no .
H(40A) H(42A) 2.7816 no .
H(40B) H(41A) 2.5524 no .
H(40B) H(41B) 2.2926 no .
H(41A) H(42A) 2.2570 no .
H(41A) H(42B) 2.5404 no .
H(41B) H(42A) 2.8418 no .
H(41B) H(42B) 2.2617 no .
F(1) H(5) 3.5107 no .
F(1) H(13) 3.0129 no 4_555
F(1) H(15) 3.1864 no 4_565
F(1) H(16) 2.5944 no 4_565
F(1) H(28) 3.5413 no 4_565
F(1) H(29) 2.5640 no 4_565
F(1) H(37) 3.5477 no 7_556
F(2) H(13) 3.4363 no 4_555
F(2) H(14) 2.7483 no 4_555
F(2) H(29) 3.4427 no 4_565
F(2) H(34A) 2.7350 no 4_555
F(2) H(35) 2.9434 no 4_555
F(2) H(37) 3.3925 no 7_556
F(2) H(38) 2.5700 no 7_556
F(2) H(41B) 3.0047 no .
F(2) H(42B) 2.7925 no .
F(3) H(4A) 3.5885 no .
F(3) H(5) 2.7984 no .
F(3) H(15) 2.5465 no 4_565
F(3) H(16) 3.3645 no 4_565
F(3) H(26A) 3.3869 no .
F(3) H(26C) 2.5491 no .
F(3) H(37) 3.2638 no 7_556
F(3) H(38) 2.4083 no 7_556
F(3) H(41A) 3.4666 no 1_565
F(4) H(4A) 3.1447 no .
F(4) H(6) 2.6634 no 1_545
F(4) H(7) 2.5640 no 1_545
F(4) H(26A) 3.5203 no .
F(4) H(26B) 3.5330 no .
F(4) H(26C) 2.8839 no .
F(4) H(41B) 2.9004 no .
O(1) H(27) 3.2293 no .
O(2) H(12C) 3.0448 no 1_565
O(2) H(27) 3.3726 no .
O(2) H(28) 2.9300 no .
O(3) H(27) 3.4507 no .
O(4) H(27) 3.5813 no .
O(4) H(28) 2.8154 no .
O(5) H(12C) 2.9963 no 3_656
O(7) H(36) 3.1242 no 6_555
O(7) H(39B) 2.8600 no 1_565
O(7) H(40A) 3.2455 no 1_565
O(8) H(40A) 3.2447 no 7_546
O(9) H(35) 3.0853 no 6_555
O(9) H(36) 2.9248 no 6_555
C(1) H(27) 2.8922 no .
C(1) H(28) 3.3699 no .
C(2) H(27) 2.8719 no .
C(3) H(26C) 3.5753 no .
C(3) H(27) 3.0749 no .
C(4) H(26C) 3.4378 no .
C(4) H(27) 3.3347 no .
C(5) H(15) 3.3831 no 4_565
C(5) H(16) 3.3449 no 4_565
C(6) H(15) 3.3803 no 4_565
C(6) H(40B) 3.4229 no 1_565
C(6) H(41B) 3.1389 no 1_565
C(7) H(12B) 3.5259 no 1_565
C(7) H(26B) 3.5415 no 1_565
C(7) H(40B) 3.5606 no 1_565
C(7) H(41B) 3.4314 no 1_565
C(8) H(12A) 3.5893 no 1_565
C(8) H(12B) 3.2043 no 1_565
C(8) H(12C) 3.4486 no 1_565
C(8) H(27) 3.5411 no .
C(8) H(28) 3.5640 no .
C(9) H(27) 3.2229 no .
C(9) H(28) 3.2459 no .
C(10) H(27) 3.4464 no .
C(10) H(28) 3.4787 no .
C(12) H(8) 2.7555 no 1_545
C(12) H(26B) 3.1294 no .
C(12) H(28) 3.4156 no 1_545
C(13) H(29) 3.3891 no 1_545
C(13) H(34A) 3.5616 no .
C(13) H(34B) 3.2888 no .
C(14) H(6) 3.1996 no 4_564
C(14) H(34A) 3.5330 no .
C(14) H(34B) 3.1760 no .
C(14) H(37) 3.4024 no 6_555
C(14) H(41A) 3.2699 no 4_554
C(15) H(5) 3.0339 no 4_564
C(15) H(6) 2.8084 no 4_564
C(15) H(37) 2.9638 no 6_555
C(15) H(41A) 3.1457 no 4_554
C(16) H(5) 2.8859 no 4_564
C(16) H(6) 3.2864 no 4_564
C(16) H(28) 3.4443 no .
C(17) H(8) 2.8951 no 1_545
C(18) H(8) 3.3526 no 1_545
C(19) H(4A) 3.4091 no 2_656
C(19) H(6) 3.3085 no 2_646
C(20) H(8) 3.3476 no 1_545
C(21) H(4A) 3.0308 no 2_656
C(22) H(4A) 3.2866 no 2_656
C(22) H(12C) 3.2464 no 3_656
C(23) H(36) 3.4762 no 6_555
C(23) H(39B) 3.4050 no 1_565
C(23) H(40A) 3.1334 no 1_565
C(24) H(39B) 3.3490 no 1_565
C(24) H(40A) 3.2163 no 1_565
C(24) H(40B) 3.1744 no 1_565
C(25) H(40A) 3.5070 no 1_565
C(25) H(40B) 3.0963 no 1_565
C(26) H(4B) 3.4455 no .
C(26) H(7) 3.3950 no 1_545
C(26) H(12B) 3.2053 no .
C(27) H(4B) 3.5552 no .
C(27) H(40B) 3.3300 no 1_565
C(28) H(12C) 3.4080 no 1_565
C(28) H(16) 3.4092 no .
C(29) H(13) 3.2208 no 1_565
C(29) H(34A) 3.3351 no 1_565
C(29) H(34C) 3.4506 no 1_565
C(29) H(37) 3.3051 no 6_555
C(30) H(34A) 3.4853 no 1_565
C(30) H(34C) 3.1820 no 1_565
C(30) H(36) 3.4184 no 6_555
C(30) H(37) 3.0732 no 6_555
C(30) H(39A) 3.5241 no 1_565
C(30) H(39B) 3.0877 no 1_565
C(30) H(40B) 3.5081 no 1_565
C(31) H(35) 3.5088 no 6_555
C(31) H(36) 3.1915 no 6_555
C(31) H(40A) 3.1516 no 7_546
C(32) H(35) 3.0540 no 6_555
C(32) H(36) 3.2994 no 6_555
C(32) H(40A) 3.3569 no 7_546
C(32) H(42A) 3.1711 no 7_546
C(33) H(36) 3.5625 no 6_555
C(33) H(42A) 3.2136 no 7_546
C(34) H(13) 3.2848 no .
C(34) H(14) 3.2029 no .
C(34) H(29) 3.2686 no 1_545
C(34) H(30) 3.1835 no 1_545
C(35) H(42A) 3.5523 no 7_546
C(35) H(42B) 3.1417 no 4_554
C(36) H(30) 3.2482 no 6_545
C(36) H(42B) 3.5513 no 4_554
C(37) H(15) 3.1319 no 6_545
C(37) H(30) 3.1819 no 6_545
C(37) H(34A) 3.5531 no 6_555
C(37) H(35) 3.1697 no 6_555
C(37) H(41A) 3.1998 no 7_546
C(38) H(15) 3.5754 no 6_545
C(38) H(35) 2.7129 no 6_555
C(38) H(40A) 3.2988 no 7_546
C(38) H(41A) 3.0620 no 7_546
C(38) H(42A) 3.4711 no 7_546
C(41) H(6) 3.3485 no 1_545
C(41) H(14) 3.3626 no 4_555
C(41) H(15) 3.3661 no 4_555
C(42) H(35) 3.4854 no 4_555
B(1) H(5) 3.5317 no .
B(1) H(14) 3.5823 no 4_555
B(1) H(15) 3.4060 no 4_565
B(1) H(16) 3.4990 no 4_565
B(1) H(26C) 3.2043 no .
B(1) H(29) 3.5588 no 4_565
B(1) H(38) 3.0157 no 7_556
B(1) H(41B) 3.5071 no .
H(4A) F(3) 3.5885 no .
H(4A) F(4) 3.1447 no .
H(4A) C(19) 3.4091 no 2_656
H(4A) C(21) 3.0308 no 2_656
H(4A) C(22) 3.2866 no 2_656
H(4A) H(7) 3.5399 no 1_545
H(4A) H(26C) 3.3664 no .
H(4B) C(26) 3.4455 no .
H(4B) C(27) 3.5552 no .
H(4B) H(7) 3.2278 no 1_545
H(4B) H(26B) 3.1567 no .
H(4B) H(26C) 2.9454 no .
H(4B) H(27) 2.6949 no .
H(4C) H(4C) 3.0330 no 2_656
H(5) F(1) 3.5107 no .
H(5) F(3) 2.7984 no .
H(5) C(15) 3.0339 no 4_565
H(5) C(16) 2.8859 no 4_565
H(5) B(1) 3.5317 no .
H(5) H(15) 2.7735 no 4_565
H(5) H(16) 2.4950 no 4_565
H(5) H(26C) 3.5791 no .
H(6) F(4) 2.6634 no 1_565
H(6) C(14) 3.1996 no 4_565
H(6) C(15) 2.8084 no 4_565
H(6) C(16) 3.2864 no 4_565
H(6) C(19) 3.3085 no 2_666
H(6) C(41) 3.3485 no 1_565
H(6) H(14) 3.4283 no 4_565
H(6) H(15) 2.7985 no 4_565
H(6) H(16) 3.5813 no 4_565
H(6) H(40B) 3.5664 no 1_565
H(6) H(41A) 3.2241 no 1_565
H(6) H(41B) 2.6919 no 1_565
H(7) F(4) 2.5640 no 1_565
H(7) C(26) 3.3950 no 1_565
H(7) H(4A) 3.5399 no 1_565
H(7) H(4B) 3.2278 no 1_565
H(7) H(12B) 3.1778 no 1_565
H(7) H(26B) 2.7306 no 1_565
H(7) H(26C) 3.3142 no 1_565
H(7) H(41B) 3.2293 no 1_565
H(8) C(12) 2.7555 no 1_565
H(8) C(17) 2.8951 no 1_565
H(8) C(18) 3.3526 no 1_565
H(8) C(20) 3.3476 no 1_565
H(8) H(12A) 2.6714 no 1_565
H(8) H(12B) 2.5085 no 1_565
H(8) H(12C) 2.6185 no 1_565
H(8) H(28) 3.3093 no .
H(12A) C(8) 3.5893 no 1_545
H(12A) H(8) 2.6714 no 1_545
H(12A) H(26B) 3.3550 no .
H(12A) H(27) 3.4846 no .
H(12B) C(7) 3.5259 no 1_545
H(12B) C(8) 3.2043 no 1_545
H(12B) C(26) 3.2053 no .
H(12B) H(7) 3.1778 no 1_545
H(12B) H(8) 2.5085 no 1_545
H(12B) H(26B) 2.2834 no .
H(12B) H(27) 3.5469 no .
H(12B) H(28) 3.3867 no 1_545
H(12C) O(2) 3.0448 no 1_545
H(12C) O(5) 2.9963 no 3_656
H(12C) C(8) 3.4486 no 1_545
H(12C) C(22) 3.2464 no 3_656
H(12C) C(28) 3.4080 no 1_545
H(12C) H(8) 2.6185 no 1_545
H(12C) H(28) 2.6173 no 1_545
H(13) F(1) 3.0129 no 4_554
H(13) F(2) 3.4363 no 4_554
H(13) C(29) 3.2208 no 1_545
H(13) C(34) 3.2848 no .
H(13) H(28) 3.4721 no 1_545
H(13) H(29) 2.4691 no 1_545
H(13) H(34A) 2.9211 no .
H(13) H(34B) 2.8763 no .
H(13) H(34C) 3.5807 no .
H(14) F(2) 2.7483 no 4_554
H(14) C(34) 3.2029 no .
H(14) C(41) 3.3626 no 4_554
H(14) B(1) 3.5823 no 4_554
H(14) H(6) 3.4283 no 4_564
H(14) H(34A) 2.8851 no .
H(14) H(34B) 2.6810 no .
H(14) H(37) 3.3091 no 6_555
H(14) H(41A) 2.7535 no 4_554
H(14) H(41B) 3.2422 no 4_554
H(14) H(42B) 3.5942 no 4_554
H(15) F(1) 3.1864 no 4_564
H(15) F(3) 2.5465 no 4_564
H(15) C(5) 3.3831 no 4_564
H(15) C(6) 3.3803 no 4_564
H(15) C(37) 3.1319 no 6_555
H(15) C(38) 3.5754 no 6_555
H(15) C(41) 3.3661 no 4_554
H(15) B(1) 3.4060 no 4_564
H(15) H(5) 2.7735 no 4_564
H(15) H(6) 2.7985 no 4_564
H(15) H(37) 2.4969 no 6_555
H(15) H(38) 3.3722 no 6_555
H(15) H(41A) 2.5042 no 4_554
H(15) H(41B) 3.4486 no 4_554
H(16) F(1) 2.5944 no 4_564
H(16) F(3) 3.3645 no 4_564
H(16) C(5) 3.3449 no 4_564
H(16) C(28) 3.4092 no .
H(16) B(1) 3.4990 no 4_564
H(16) H(5) 2.4950 no 4_564
H(16) H(6) 3.5813 no 4_564
H(16) H(28) 3.2092 no .
H(16) H(29) 3.5291 no .
H(26A) F(3) 3.3869 no .
H(26A) F(4) 3.5203 no .
H(26B) F(4) 3.5330 no .
H(26B) C(7) 3.5415 no 1_545
H(26B) C(12) 3.1294 no .
H(26B) H(4B) 3.1567 no .
H(26B) H(7) 2.7306 no 1_545
H(26B) H(12A) 3.3550 no .
H(26B) H(12B) 2.2834 no .
H(26C) F(3) 2.5491 no .
H(26C) F(4) 2.8839 no .
H(26C) C(3) 3.5753 no .
H(26C) C(4) 3.4378 no .
H(26C) B(1) 3.2043 no .
H(26C) H(4A) 3.3664 no .
H(26C) H(4B) 2.9454 no .
H(26C) H(5) 3.5791 no .
H(26C) H(7) 3.3142 no 1_545
H(26C) H(40B) 3.3912 no 1_565
H(27) O(1) 3.2293 no .
H(27) O(2) 3.3726 no .
H(27) O(3) 3.4507 no .
H(27) O(4) 3.5813 no .
H(27) C(1) 2.8922 no .
H(27) C(2) 2.8719 no .
H(27) C(3) 3.0749 no .
H(27) C(4) 3.3347 no .
H(27) C(8) 3.5411 no .
H(27) C(9) 3.2229 no .
H(27) C(10) 3.4464 no .
H(27) H(4B) 2.6949 no .
H(27) H(12A) 3.4846 no .
H(27) H(12B) 3.5469 no .
H(28) F(1) 3.5413 no 4_564
H(28) O(2) 2.9300 no .
H(28) O(4) 2.8154 no .
H(28) C(1) 3.3699 no .
H(28) C(8) 3.5640 no .
H(28) C(9) 3.2459 no .
H(28) C(10) 3.4787 no .
H(28) C(12) 3.4156 no 1_565
H(28) C(16) 3.4443 no .
H(28) H(8) 3.3093 no .
H(28) H(12B) 3.3867 no 1_565
H(28) H(12C) 2.6173 no 1_565
H(28) H(13) 3.4721 no 1_565
H(28) H(16) 3.2092 no .
H(29) F(1) 2.5640 no 4_564
H(29) F(2) 3.4427 no 4_564
H(29) C(13) 3.3891 no 1_565
H(29) C(34) 3.2686 no 1_565
H(29) B(1) 3.5588 no 4_564
H(29) H(13) 2.4691 no 1_565
H(29) H(16) 3.5291 no .
H(29) H(34A) 2.6527 no 1_565
H(29) H(34B) 3.5665 no 1_565
H(29) H(34C) 3.1303 no 1_565
H(29) H(37) 3.1037 no 6_555
H(30) C(34) 3.1835 no 1_565
H(30) C(36) 3.2482 no 6_555
H(30) C(37) 3.1819 no 6_555
H(30) H(34A) 2.9375 no 1_565
H(30) H(34C) 2.5636 no 1_565
H(30) H(36) 2.8070 no 6_555
H(30) H(37) 2.6966 no 6_555
H(30) H(39A) 3.5916 no 1_565
H(30) H(39B) 2.9023 no 1_565
H(34A) F(2) 2.7350 no 4_554
H(34A) C(13) 3.5616 no .
H(34A) C(14) 3.5330 no .
H(34A) C(29) 3.3351 no 1_545
H(34A) C(30) 3.4853 no 1_545
H(34A) C(37) 3.5531 no 6_545
H(34A) H(13) 2.9211 no .
H(34A) H(14) 2.8851 no .
H(34A) H(29) 2.6527 no 1_545
H(34A) H(30) 2.9375 no 1_545
H(34A) H(37) 3.3220 no 6_545
H(34B) C(13) 3.2888 no .
H(34B) C(14) 3.1760 no .
H(34B) H(13) 2.8763 no .
H(34B) H(14) 2.6810 no .
H(34B) H(29) 3.5665 no 1_545
H(34B) H(36) 3.1347 no 6_555
H(34C) C(29) 3.4506 no 1_545
H(34C) C(30) 3.1820 no 1_545
H(34C) H(13) 3.5807 no .
H(34C) H(29) 3.1303 no 1_545
H(34C) H(30) 2.5636 no 1_545
H(34C) H(42A) 3.4688 no 7_546
H(35) F(2) 2.9434 no 4_554
H(35) O(9) 3.0853 no 6_545
H(35) C(31) 3.5088 no 6_545
H(35) C(32) 3.0540 no 6_545
H(35) C(37) 3.1697 no 6_545
H(35) C(38) 2.7129 no 6_545
H(35) C(42) 3.4854 no 4_554
H(35) H(37) 3.5276 no 6_545
H(35) H(38) 2.7768 no 6_545
H(35) H(42A) 3.5155 no 4_554
H(35) H(42B) 2.6233 no 4_554
H(36) O(7) 3.1242 no 6_545
H(36) O(9) 2.9248 no 6_545
H(36) C(23) 3.4762 no 6_545
H(36) C(30) 3.4184 no 6_545
H(36) C(31) 3.1915 no 6_545
H(36) C(32) 3.2994 no 6_545
H(36) C(33) 3.5625 no 6_545
H(36) H(30) 2.8070 no 6_545
H(36) H(34B) 3.1347 no 6_545
H(36) H(42B) 3.3970 no 4_554
H(37) F(1) 3.5477 no 7_556
H(37) F(2) 3.3925 no 7_556
H(37) F(3) 3.2638 no 7_556
H(37) C(14) 3.4024 no 6_545
H(37) C(15) 2.9638 no 6_545
H(37) C(29) 3.3051 no 6_545
H(37) C(30) 3.0732 no 6_545
H(37) H(14) 3.3091 no 6_545
H(37) H(15) 2.4969 no 6_545
H(37) H(29) 3.1037 no 6_545
H(37) H(30) 2.6966 no 6_545
H(37) H(34A) 3.3220 no 6_555
H(37) H(35) 3.5276 no 6_555
H(37) H(41A) 3.3002 no 7_546
H(38) F(2) 2.5700 no 7_556
H(38) F(3) 2.4083 no 7_556
H(38) B(1) 3.0157 no 7_556
H(38) H(15) 3.3722 no 6_545
H(38) H(35) 2.7768 no 6_555
H(38) H(40A) 3.0432 no 7_546
H(38) H(41A) 3.1048 no 7_546
H(39A) C(30) 3.5241 no 1_545
H(39A) H(30) 3.5916 no 1_545
H(39B) O(7) 2.8600 no 1_545
H(39B) C(23) 3.4050 no 1_545
H(39B) C(24) 3.3490 no 1_545
H(39B) C(30) 3.0877 no 1_545
H(39B) H(30) 2.9023 no 1_545
H(40A) O(7) 3.2455 no 1_545
H(40A) O(8) 3.2447 no 7_546
H(40A) C(23) 3.1334 no 1_545
H(40A) C(24) 3.2163 no 1_545
H(40A) C(25) 3.5070 no 1_545
H(40A) C(31) 3.1516 no 7_546
H(40A) C(32) 3.3569 no 7_546
H(40A) C(38) 3.2988 no 7_546
H(40A) H(38) 3.0432 no 7_546
H(40B) C(6) 3.4229 no 1_545
H(40B) C(7) 3.5606 no 1_545
H(40B) C(24) 3.1744 no 1_545
H(40B) C(25) 3.0963 no 1_545
H(40B) C(27) 3.3300 no 1_545
H(40B) C(30) 3.5081 no 1_545
H(40B) H(6) 3.5664 no 1_545
H(40B) H(26C) 3.3912 no 1_545
H(41A) F(3) 3.4666 no 1_545
H(41A) C(14) 3.2699 no 4_555
H(41A) C(15) 3.1457 no 4_555
H(41A) C(37) 3.1998 no 7_546
H(41A) C(38) 3.0620 no 7_546
H(41A) H(6) 3.2241 no 1_545
H(41A) H(14) 2.7535 no 4_555
H(41A) H(15) 2.5042 no 4_555
H(41A) H(37) 3.3002 no 7_546
H(41A) H(38) 3.1048 no 7_546
H(41B) F(2) 3.0047 no .
H(41B) F(4) 2.9004 no .
H(41B) C(6) 3.1389 no 1_545
H(41B) C(7) 3.4314 no 1_545
H(41B) B(1) 3.5071 no .
H(41B) H(6) 2.6919 no 1_545
H(41B) H(7) 3.2293 no 1_545
H(41B) H(14) 3.2422 no 4_555
H(41B) H(15) 3.4486 no 4_555
H(42A) C(32) 3.1711 no 7_546
H(42A) C(33) 3.2136 no 7_546
H(42A) C(35) 3.5523 no 7_546
H(42A) C(38) 3.4711 no 7_546
H(42A) H(34C) 3.4688 no 7_546
H(42A) H(35) 3.5155 no 4_555
H(42B) F(2) 2.7925 no .
H(42B) C(35) 3.1417 no 4_555
H(42B) C(36) 3.5513 no 4_555
H(42B) H(14) 3.5942 no 4_555
H(42B) H(35) 2.6233 no 4_555
H(42B) H(36) 3.3970 no 4_555
